data_2207336
loop_
_publ_author_name
'Gao, Shan'
'Ng, Seik Weng'

_publ_section_title
;
 2-Chloro-1-(3-ethoxy-4-nitrophenoxy)-4-(trifluoromethyl)benzene
;
_journal_coeditor_code SG6035
_journal_issue 11
_journal_name_full 'Acta Crystallographica Section E'
_journal_page_first o3761
_journal_page_last o3762
_journal_paper_doi 10.1107/S1600536805032757
_journal_volume 61
_journal_year 2005
_chemical_formula_iupac 'C15 H11 Cl F3 N O4'
_chemical_formula_moiety 'C15 H11 Cl F3 N O4'
_chemical_formula_sum 'C15 H11 Cl F3 N O4'
_chemical_formula_weight 361.70
_chemical_name_systematic
;
2-Chloro-1-(3-ethoxy-4-nitrophenoxy)-4-(trifluoromethyl)benzene
;
_space_group_IT_number 15
_symmetry_cell_setting monoclinic
_symmetry_space_group_name_Hall '-C 2yc'
_symmetry_space_group_name_H-M 'C 1 2/c 1'
_atom_sites_solution_hydrogens geom
_atom_sites_solution_primary direct
_atom_sites_solution_secondary difmap
_audit_creation_method SHELXL97
_cell_angle_alpha 90.00
_cell_angle_beta 102.19(3)
_cell_angle_gamma 90.00
_cell_formula_units_Z 8
_cell_length_a 29.140(6)
_cell_length_b 7.646(2)
_cell_length_c 14.511(3)
_cell_measurement_reflns_used 13669
_cell_measurement_temperature 295(2)
_cell_measurement_theta_max 27.5
_cell_measurement_theta_min 3.0
_cell_volume 3160.2(13)
_computing_cell_refinement 'RAPID AUTO'
_computing_data_collection 'RAPID AUTO (Rigaku, 1998)'
_computing_data_reduction 'CrystalStructure (Rigaku/MSC, 2002)'
_computing_molecular_graphics 'ORTEPII (Johnson, 1976)'
_computing_publication_material SHELXL97
_computing_structure_refinement 'SHELXL97 (Sheldrick, 1997)'
_computing_structure_solution 'SHELXS97 (Sheldrick, 1997)'
_diffrn_ambient_temperature 295(2)
_diffrn_measured_fraction_theta_full 1.00
_diffrn_measured_fraction_theta_max 1.00
_diffrn_measurement_device_type 'Rigaku R-AXIS-RAPID IP'
_diffrn_measurement_method \w
_diffrn_radiation_monochromator graphite
_diffrn_radiation_source 'fine-focus sealed tube'
_diffrn_radiation_type MoK\a
_diffrn_radiation_wavelength 0.71073
_diffrn_reflns_av_R_equivalents 0.0186
_diffrn_reflns_av_sigmaI/netI 0.0175
_diffrn_reflns_limit_h_max 37
_diffrn_reflns_limit_h_min -33
_diffrn_reflns_limit_k_max 9
_diffrn_reflns_limit_k_min -8
_diffrn_reflns_limit_l_max 18
_diffrn_reflns_limit_l_min -18
_diffrn_reflns_number 14665
_diffrn_reflns_theta_full 27.5
_diffrn_reflns_theta_max 27.5
_diffrn_reflns_theta_min 3.0
_diffrn_standards_decay_% 0
_diffrn_standards_interval_count 0
_diffrn_standards_interval_time 0
_diffrn_standards_number 0
_exptl_absorpt_coefficient_mu 0.294
_exptl_absorpt_correction_T_max 0.941
_exptl_absorpt_correction_T_min 0.746
_exptl_absorpt_correction_type multi-scan
_exptl_absorpt_process_details '(ABSCOR; Higashi, 1995)'
_exptl_crystal_colour Colourless
_exptl_crystal_density_diffrn 1.521
_exptl_crystal_density_method 'not measured'
_exptl_crystal_description Block
_exptl_crystal_F_000 1472
_exptl_crystal_size_max 0.37
_exptl_crystal_size_mid 0.28
_exptl_crystal_size_min 0.21
_refine_diff_density_max 0.36
_refine_diff_density_min -0.31
_refine_ls_extinction_method none
_refine_ls_goodness_of_fit_ref 1.09
_refine_ls_hydrogen_treatment constr
_refine_ls_matrix_type full
_refine_ls_number_parameters 262
_refine_ls_number_reflns 3600
_refine_ls_number_restraints 102
_refine_ls_restrained_S_all 1.47
_refine_ls_R_factor_all 0.070
_refine_ls_R_factor_gt 0.050
_refine_ls_shift/su_max 0.001
_refine_ls_shift/su_mean 0.001
_refine_ls_structure_factor_coef Fsqd
_refine_ls_weighting_details 'calc w = 1/[\s^2^(Fo^2^)+(0.0871P)^2^+0.6851P] where P=  (Fo^2^+2Fc^2^)/3'
_refine_ls_weighting_scheme calc
_refine_ls_wR_factor_gt 0.147
_refine_ls_wR_factor_ref 0.157
_reflns_number_gt 2486
_reflns_number_total 3600
_reflns_threshold_expression I>2\s(I)
_cod_data_source_file sg6035.cif
_cod_data_source_block I
_cod_depositor_comments
;
The following automatic conversions were performed:
'_symmetry_cell_setting' value 'Monoclinic' changed to 'monoclinic'
according to '/home/saulius/struct/CIF-dictionaries/cif_core.dic'
dictionary named 'cif_core.dic' version 2.4.1 from 2010-06-29.

Automatic conversion script
Id: cif_fix_enum 1527 2010-12-29 10:47:43Z saulius 

The following automatic conversions were performed:

'_symmetry_cell_setting' value 'Monoclinic' changed to 'monoclinic'
according to /home/saulius/struct/CIF-dictionaries/cif_core.dic
dictionary named 'cif_core.dic' version 2.4.1 from 2010-06-29.

Automatic conversion script
Id: cif_fix_values 1715 2011-07-08 13:25:40Z adriana 
;
_cod_original_cell_volume 3160.0(10)
_cod_original_sg_symbol_H-M 'C 2/c'
_cod_database_code 2207336
_cod_database_fobs_code 2207336

loop_
_symmetry_equiv_pos_as_xyz
'x, y, z'
'-x, y, -z+1/2'
'x+1/2, y+1/2, z'
'-x+1/2, y+1/2, -z+1/2'
'-x, -y, -z'
'x, -y, z-1/2'
'-x+1/2, -y+1/2, -z'
'x+1/2, -y+1/2, z-1/2'

loop_
_atom_site_label
_atom_site_fract_x
_atom_site_fract_y
_atom_site_fract_z
_atom_site_U_iso_or_equiv
_atom_site_adp_type
_atom_site_calc_flag
_atom_site_refinement_flags
_atom_site_occupancy
_atom_site_disorder_assembly
_atom_site_disorder_group
_atom_site_type_symbol
Cl1 0.64492(3) 1.07421(11) 0.30735(6) 0.0771(3) Uani d . 1 . . Cl
F1 0.78328(18) 0.8255(7) 0.6609(5) 0.112(3) Uani d PDU 0.50 A 1 F
F2 0.75215(15) 1.0495(13) 0.6994(5) 0.144(4) Uani d PDU 0.50 A 1 F
F3 0.78773(19) 1.0528(12) 0.5866(5) 0.138(4) Uani d PDU 0.50 A 1 F
F1' 0.7671(3) 0.8694(12) 0.7003(6) 0.181(5) Uani d PDU 0.50 A 2 F
F2' 0.75769(18) 1.1307(7) 0.6598(5) 0.108(2) Uani d PDU 0.50 A 2 F
F3' 0.79424(14) 0.9734(13) 0.5872(5) 0.128(4) Uani d PDU 0.50 A 2 F
O1 0.58735(7) 0.8267(3) 0.37727(16) 0.0751(7) Uani d . 1 . . O
O2 0.44010(6) 0.5641(2) 0.38038(15) 0.0561(5) Uani d . 1 B . O
O3 0.43689(17) 0.2329(9) 0.3414(4) 0.0613(14) Uani d PDU 0.50 B 3 O
O4 0.49759(18) 0.1042(4) 0.4211(4) 0.0807(14) Uani d PDU 0.50 B 3 O
O3' 0.4434(3) 0.2105(11) 0.3872(6) 0.098(3) Uani d PDU 0.50 B 4 O
O4' 0.4925(2) 0.1079(6) 0.3109(5) 0.1046(18) Uani d PDU 0.50 B 4 O
N1 0.47862(10) 0.2287(3) 0.3690(2) 0.0731(8) Uani d D 1 . . N
C1 0.62936(9) 0.8487(3) 0.4400(2) 0.0535(6) Uani d . 1 . . C
C2 0.65997(9) 0.9693(3) 0.4148(2) 0.0542(7) Uani d . 1 . . C
C3 0.70220(9) 1.0042(4) 0.4751(2) 0.0605(7) Uani d . 1 . . C
H3 0.7230 1.0839 0.4578 0.073 Uiso calc R 1 . . H
C4 0.71363(10) 0.9216(4) 0.5608(2) 0.0609(7) Uani d . 1 A . C
C5 0.68310(11) 0.8020(4) 0.5866(2) 0.0622(7) Uani d . 1 . . C
H5 0.6910 0.7461 0.6447 0.075 Uiso calc R 1 . . H
C6 0.64083(10) 0.7656(4) 0.5259(2) 0.0593(7) Uani d . 1 . . C
H6 0.6202 0.6852 0.5431 0.071 Uiso calc R 1 . . H
C7 0.75842(12) 0.9658(5) 0.6272(3) 0.0834(11) Uani d D 1 . . C
C8 0.56162(9) 0.6745(4) 0.37919(19) 0.0538(6) Uani d . 1 . . C
C9 0.51513(9) 0.6967(3) 0.38072(18) 0.0490(6) Uani d . 1 B . C
H9 0.5032 0.8088 0.3839 0.059 Uiso calc R 1 . . H
C10 0.48578(8) 0.5525(3) 0.37762(17) 0.0435(5) Uani d . 1 . . C
C11 0.50609(9) 0.3881(3) 0.37285(18) 0.0496(6) Uani d D 1 B . C
C12 0.55282(10) 0.3691(4) 0.3701(2) 0.0614(7) Uani d . 1 . . C
H12 0.5651 0.2577 0.3661 0.074 Uiso calc R 1 B . H
C13 0.58138(10) 0.5121(4) 0.3731(2) 0.0619(7) Uani d . 1 B . C
H13 0.6129 0.5001 0.3710 0.074 Uiso calc R 1 . . H
C14 0.41922(10) 0.7349(4) 0.3780(2) 0.0613(7) Uani d . 1 . . C
H14a 0.4232 0.7978 0.3221 0.074 Uiso calc R 1 B . H
H14b 0.4339 0.8017 0.4331 0.074 Uiso calc R 1 . . H
C15 0.36816(12) 0.7089(5) 0.3765(3) 0.0886(11) Uani d . 1 B . C
H15a 0.3530 0.8207 0.3749 0.133 Uiso calc R 1 . . H
H15b 0.3647 0.6465 0.4320 0.133 Uiso calc R 1 . . H
H15c 0.3540 0.6430 0.3215 0.133 Uiso calc R 1 . . H

loop_
_atom_site_aniso_label
_atom_site_aniso_U_11
_atom_site_aniso_U_22
_atom_site_aniso_U_33
_atom_site_aniso_U_12
_atom_site_aniso_U_13
_atom_site_aniso_U_23
Cl1 0.0783(6) 0.0752(5) 0.0755(6) -0.0178(4) 0.0109(4) 0.0161(4)
F1 0.074(3) 0.112(4) 0.123(5) 0.029(3) -0.038(3) -0.026(4)
F2 0.089(4) 0.186(8) 0.142(6) 0.012(4) -0.012(4) -0.110(6)
F3 0.070(4) 0.138(6) 0.181(8) -0.034(4) -0.026(4) 0.016(5)
F1' 0.151(7) 0.197(9) 0.147(7) -0.075(6) -0.079(5) 0.072(6)
F2' 0.091(4) 0.096(4) 0.127(5) -0.028(3) -0.002(3) -0.051(3)
F3' 0.042(3) 0.184(8) 0.154(6) 0.010(3) 0.008(3) -0.067(6)
O1 0.0510(11) 0.0743(14) 0.0894(16) -0.0214(9) -0.0091(10) 0.0263(11)
O2 0.0410(10) 0.0514(10) 0.0744(13) 0.0006(7) 0.0088(8) 0.0030(8)
O3 0.061(3) 0.062(3) 0.064(3) -0.023(2) 0.020(2) -0.008(3)
O4 0.099(3) 0.0303(18) 0.100(3) -0.0005(19) -0.008(3) 0.0037(19)
O3' 0.124(6) 0.076(4) 0.113(6) -0.038(4) 0.071(5) -0.026(4)
O4' 0.116(4) 0.055(3) 0.150(5) 0.003(3) 0.044(4) -0.014(3)
N1 0.0663(18) 0.0424(13) 0.102(2) -0.0043(11) -0.0018(16) 0.0004(13)
C1 0.0387(13) 0.0578(15) 0.0625(16) -0.0065(11) 0.0074(11) -0.0003(12)
C2 0.0488(15) 0.0525(14) 0.0623(17) -0.0043(11) 0.0140(12) -0.0023(11)
C3 0.0467(15) 0.0558(15) 0.079(2) -0.0108(12) 0.0133(14) -0.0084(14)
C4 0.0483(15) 0.0607(16) 0.0704(19) -0.0010(12) 0.0048(13) -0.0148(14)
C5 0.0623(17) 0.0632(16) 0.0573(17) 0.0000(13) 0.0043(13) -0.0038(13)
C6 0.0495(15) 0.0654(16) 0.0631(17) -0.0080(12) 0.0124(13) 0.0045(13)
C7 0.061(2) 0.083(2) 0.096(3) -0.0119(18) -0.0060(19) -0.020(2)
C8 0.0454(14) 0.0600(15) 0.0510(15) -0.0114(11) -0.0012(11) 0.0084(11)
C9 0.0471(14) 0.0442(12) 0.0517(14) -0.0034(10) 0.0014(11) 0.0015(10)
C10 0.0406(12) 0.0463(12) 0.0407(12) -0.0021(9) 0.0018(9) 0.0013(9)
C11 0.0493(14) 0.0438(12) 0.0511(14) -0.0033(10) 0.0003(11) -0.0017(10)
C12 0.0516(16) 0.0570(15) 0.0702(19) 0.0097(13) 0.0009(13) -0.0064(13)
C13 0.0400(14) 0.0788(19) 0.0646(18) 0.0028(13) 0.0061(12) 0.0005(14)
C14 0.0524(16) 0.0588(16) 0.0706(18) 0.0116(12) 0.0077(13) 0.0059(13)
C15 0.0539(19) 0.092(2) 0.119(3) 0.0197(17) 0.0171(19) 0.018(2)

loop_
_atom_type_symbol
_atom_type_description
_atom_type_scat_dispersion_real
_atom_type_scat_dispersion_imag
_atom_type_scat_source
C C 0.0033 0.0016 'International Tables Vol C Tables 4.2.6.8 and 6.1.1.4'
H H 0.0000 0.0000 'International Tables Vol C Tables 4.2.6.8 and 6.1.1.4'
N N 0.0061 0.0033 'International Tables Vol C Tables 4.2.6.8 and 6.1.1.4'
O O 0.0106 0.0060 'International Tables Vol C Tables 4.2.6.8 and 6.1.1.4'
F F 0.0171 0.0103 'International Tables Vol C Tables 4.2.6.8 and 6.1.1.4'
Cl Cl 0.1484 0.1585 'International Tables Vol C Tables 4.2.6.8 and 6.1.1.4'

loop_
_geom_angle_atom_site_label_1
_geom_angle_atom_site_label_2
_geom_angle_atom_site_label_3
_geom_angle
_geom_angle_publ_flag
C1 O1 C8 119.9(2) no
C10 O2 C14 118.44(19) no
O3 N1 O4 120.3(4) no
O3' N1 O4' 117.9(5) no
O3' N1 C11 128.3(5) no
O3 N1 C11 120.2(4) no
O4 N1 C11 116.1(3) no
O4' N1 C11 110.9(3) no
O1 C1 C6 123.8(2) no
O1 C1 C2 116.1(2) no
C6 C1 C2 120.0(3) no
C3 C2 C1 120.0(3) no
C3 C2 Cl1 120.5(2) no
C1 C2 Cl1 119.6(2) no
C4 C3 C2 120.0(3) no
C4 C3 H3 120.0 no
C2 C3 H3 120.0 no
C3 C4 C5 120.2(3) no
C3 C4 C7 119.6(3) no
C5 C4 C7 120.2(3) no
C4 C5 C6 120.0(3) no
C4 C5 H5 120.0 no
C6 C5 H5 120.0 no
C1 C6 C5 119.8(3) no
C1 C6 H6 120.1 no
C5 C6 H6 120.1 no
F1' C7 F3' 111.1(5) no
F1' C7 F3 129.2(5) no
F2 C7 F3 109.5(5) no
F2 C7 F1 105.3(5) no
F3 C7 F1 102.6(5) no
F1' C7 F2' 105.3(5) no
F3' C7 F2' 100.9(4) no
F1' C7 C4 113.7(3) no
F2 C7 C4 112.8(3) no
F3' C7 C4 113.6(3) no
F3 C7 C4 112.9(4) no
F1 C7 C4 113.0(3) no
F2' C7 C4 111.3(3) no
C9 C8 C13 122.7(2) no
C9 C8 O1 115.9(2) no
C13 C8 O1 121.3(2) no
C8 C9 C10 120.3(2) no
C8 C9 H9 119.8 no
C10 C9 H9 119.8 no
O2 C10 C9 123.6(2) no
O2 C10 C11 119.6(2) no
C9 C10 C11 116.8(2) no
C12 C11 C10 121.8(2) no
C12 C11 N1 116.8(2) no
C10 C11 N1 121.4(2) no
C13 C12 C11 120.8(3) no
C13 C12 H12 119.6 no
C11 C12 H12 119.6 no
C12 C13 C8 117.5(3) no
C12 C13 H13 121.3 no
C8 C13 H13 121.3 no
O2 C14 C15 107.1(3) no
O2 C14 H14a 110.3 no
C15 C14 H14a 110.3 no
O2 C14 H14b 110.3 no
C15 C14 H14b 110.3 no
H14a C14 H14b 108.5 no
C14 C15 H15a 109.5 no
C14 C15 H15b 109.5 no
H15a C15 H15b 109.5 no
C14 C15 H15c 109.5 no
H15a C15 H15c 109.5 no
H15B C15 H15c 109.5 no

loop_
_geom_bond_atom_site_label_1
_geom_bond_atom_site_label_2
_geom_bond_distance
_geom_bond_publ_flag
Cl1 C2 1.726(3) no
F1 C7 1.328(6) no
F2 C7 1.274(6) no
F3 C7 1.315(7) no
F1' C7 1.272(6) no
F2' C7 1.348(6) no
F3' C7 1.298(6) no
O1 C1 1.373(3) no
O1 C8 1.388(3) no
O2 C10 1.343(3) no
O2 C14 1.438(3) no
O3 N1 1.197(5) no
O4 N1 1.267(4) no
O3' N1 1.120(6) no
O4' N1 1.368(5) no
N1 C11 1.453(3) no
C1 C6 1.375(4) no
C1 C2 1.385(4) no
C2 C3 1.378(4) no
C3 C4 1.372(4) no
C3 H3 0.9300 no
C4 C5 1.381(4) no
C4 C7 1.488(4) no
C5 C6 1.382(4) no
C5 H5 0.9300 no
C6 H6 0.9300 no
C8 C9 1.370(4) no
C8 C13 1.380(4) no
C9 C10 1.390(3) no
C9 H9 0.9300 no
C10 C11 1.398(3) no
C11 C12 1.378(4) no
C12 C13 1.369(4) no
C12 H12 0.9300 no
C13 H13 0.9300 no
C14 C15 1.497(4) no
C14 H14a 0.9700 no
C14 H14b 0.9700 no
C15 H15a 0.9600 no
C15 H15b 0.9600 no
C15 H15c 0.9600 no

loop_
_geom_torsion_atom_site_label_1
_geom_torsion_atom_site_label_2
_geom_torsion_atom_site_label_3
_geom_torsion_atom_site_label_4
_geom_torsion
_geom_torsion_publ_flag
C8 O1 C1 C6 -24.7(4) no
C8 O1 C1 C2 158.7(3) no
O1 C1 C2 C3 177.7(3) no
C6 C1 C2 C3 0.9(4) no
O1 C1 C2 Cl1 -2.6(4) no
C6 C1 C2 Cl1 -179.4(2) no
C1 C2 C3 C4 -1.0(4) no
Cl1 C2 C3 C4 179.3(2) no
C2 C3 C4 C5 0.6(4) no
C2 C3 C4 C7 -177.4(3) no
C3 C4 C5 C6 -0.1(4) no
C7 C4 C5 C6 177.9(3) no
O1 C1 C6 C5 -176.9(3) no
C2 C1 C6 C5 -0.4(4) no
C4 C5 C6 C1 0.0(4) no
C3 C4 C7 F1' -173.9(7) no
C5 C4 C7 F1' 8.1(8) no
C3 C4 C7 F2 109.9(7) no
C5 C4 C7 F2 -68.1(7) no
C3 C4 C7 F3' -45.5(6) no
C5 C4 C7 F3' 136.5(6) no
C3 C4 C7 F3 -14.8(6) no
C5 C4 C7 F3 167.1(6) no
C3 C4 C7 F1 -130.7(5) no
C5 C4 C7 F1 51.3(6) no
C3 C4 C7 F2' 67.4(5) no
C5 C4 C7 F2' -110.6(5) no
C1 O1 C8 C9 130.1(3) no
C1 O1 C8 C13 -54.4(4) no
C13 C8 C9 C10 1.1(4) no
O1 C8 C9 C10 176.6(2) no
C14 O2 C10 C9 5.8(4) no
C14 O2 C10 C11 -175.3(2) no
C8 C9 C10 O2 178.9(2) no
C8 C9 C10 C11 -0.1(4) no
O2 C10 C11 C12 -179.9(2) no
C9 C10 C11 C12 -0.8(4) no
O2 C10 C11 N1 1.2(4) no
C9 C10 C11 N1 -179.8(2) no
O3' N1 C11 C12 164.0(7) no
O3 N1 C11 C12 -156.2(4) no
O4 N1 C11 C12 44.8(5) no
O4' N1 C11 C12 -36.2(4) no
O3' N1 C11 C10 -17.0(8) no
O3 N1 C11 C10 22.8(5) no
O4 N1 C11 C10 -136.2(4) no
O4' N1 C11 C10 142.8(4) no
C10 C11 C12 C13 0.8(4) no
N1 C11 C12 C13 179.8(3) no
C11 C12 C13 C8 0.2(4) no
C9 C8 C13 C12 -1.1(4) no
O1 C8 C13 C12 -176.4(3) no
C10 O2 C14 C15 176.9(3) no
